data_1557320
loop_
_publ_author_name
'de Freitas, Jorge F.'
'Brown, Shayne'
'Oberndorfer, James S.'
'Crundwell, Guy'

_publ_section_title
;
 5-Nitro-2,3-bis(thiophen-2-yl)quinoxaline
;
_journal_coeditor_code FF4033
_journal_issue 2
_journal_name_full IUCrData
_journal_page_first x200196
_journal_paper_doi 10.1107/S2414314620001960
_journal_volume 5
_journal_year 2020
_chemical_absolute_configuration ad
_chemical_formula_iupac 'C16 H9 N3 O2 S2'
_chemical_formula_moiety 'C16 H9 N3 O2 S2'
_chemical_formula_sum 'C16 H9 N3 O2 S2'
_chemical_formula_weight 339.38
_chemical_melting_point 445
_chemical_name_common
;
5-Nitro-2,3-bis(thien-2-yl)quinoxaline
;
_chemical_name_systematic
;
5-Nitro-2,3-bis(thiophen-2-yl)quinoxaline
;
_space_group_crystal_system monoclinic
_space_group_IT_number 4
_space_group_name_Hall 'P 2yb'
_space_group_name_H-M_alt 'P 1 21 1'
_atom_sites_solution_hydrogens geom
_atom_sites_solution_primary iterative
_atom_sites_solution_secondary difmap
_audit_creation_method
;
Olex2 1.2
(compiled 2018.04.03 svn.r3497 for OlexSys, GUI svn.r5486)
;
_cell_angle_alpha 90.00
_cell_angle_beta 109.745(5)
_cell_angle_gamma 90.00
_cell_formula_units_Z 2
_cell_length_a 9.6598(4)
_cell_length_b 7.4249(3)
_cell_length_c 11.2457(6)
_cell_measurement_reflns_used 4761
_cell_measurement_temperature 293(2)
_cell_measurement_theta_max 34.6719
_cell_measurement_theta_min 4.2290
_cell_volume 759.15(6)
_computing_cell_refinement
;
CrysAlis RED (Oxford Diffraction, 2009)
;
_computing_data_collection
;
CrysAlis CCD (Oxford Diffraction, 2009)
;
_computing_data_reduction
;
CrysAlis RED  (Oxford Diffraction, 2009)
;
_computing_molecular_graphics
;
ORTEP-3 for Windows (Farrugia, 2012)
;
_computing_publication_material
;
<i>OLEX2</i> (Bourhis <i>et al.</i>,  2015)
;
_computing_structure_refinement
;
SHELXL2014 (Sheldrick, 2008)
;
_computing_structure_solution
;
SHELXS2014 (Sheldrick, 2008)
;
_diffrn_ambient_temperature 293(2)
_diffrn_detector_area_resol_mean 16.1790
_diffrn_measured_fraction_theta_full 0.994
_diffrn_measured_fraction_theta_max 0.943
_diffrn_measurement_device_type 'Oxford Diffraction Xcalibur, Sapphire3'
_diffrn_measurement_method '\w scans'
_diffrn_radiation_monochromator graphite
_diffrn_radiation_type MoK\a
_diffrn_radiation_wavelength 0.71073
_diffrn_reflns_av_R_equivalents 0.0209
_diffrn_reflns_av_unetI/netI 0.0542
_diffrn_reflns_limit_h_max 15
_diffrn_reflns_limit_h_min -14
_diffrn_reflns_limit_k_max 11
_diffrn_reflns_limit_k_min -11
_diffrn_reflns_limit_l_max 17
_diffrn_reflns_limit_l_min -17
_diffrn_reflns_number 12526
_diffrn_reflns_theta_full 29.00
_diffrn_reflns_theta_max 34.74
_diffrn_reflns_theta_min 4.24
_diffrn_source 'Enhance (Mo) X-ray Source'
_exptl_absorpt_coefficient_mu 0.363
_exptl_absorpt_correction_T_max 1.00000
_exptl_absorpt_correction_T_min 0.86521
_exptl_absorpt_correction_type multi-scan
_exptl_absorpt_process_details
;
(CrysAlis PRO; Oxford Diffraction, 2009)
;
_exptl_crystal_colour yellow
_exptl_crystal_density_diffrn 1.485
_exptl_crystal_density_method 'not measured'
_exptl_crystal_description block
_exptl_crystal_F_000 348
_exptl_crystal_size_max 0.42
_exptl_crystal_size_mid 0.34
_exptl_crystal_size_min 0.21
_refine_diff_density_max 0.427
_refine_diff_density_min -0.153
_refine_ls_abs_structure_details
;
Flack (1983)
;
_refine_ls_abs_structure_Flack 0.02(4)
_refine_ls_extinction_method none
_refine_ls_goodness_of_fit_ref 0.807
_refine_ls_hydrogen_treatment constr
_refine_ls_matrix_type full
_refine_ls_number_parameters 208
_refine_ls_number_reflns 6073
_refine_ls_number_restraints 1
_refine_ls_restrained_S_all 0.807
_refine_ls_R_factor_all 0.0777
_refine_ls_R_factor_gt 0.0377
_refine_ls_shift/su_max 0.000
_refine_ls_shift/su_mean 0.000
_refine_ls_structure_factor_coef Fsqd
_refine_ls_weighting_details 'calc w=1/[\s^2^(Fo^2^)+(0.0401P)^2^+0.0000P] where P=(Fo^2^+2Fc^2^)/3'
_refine_ls_weighting_scheme calc
_refine_ls_wR_factor_gt 0.0696
_refine_ls_wR_factor_ref 0.0764
_reflns_number_gt 3455
_reflns_number_total 6073
_reflns_threshold_expression 'I > 2\s(I)'
_cod_data_source_file ff4033sup1.cif
_cod_data_source_block 10gc15
_cod_database_code 1557320

loop_
_space_group_symop_id
_space_group_symop_operation_xyz
1 'x, y, z'
2 '-x, y+1/2, -z'

loop_
_atom_site_type_symbol
_atom_site_label
_atom_site_fract_x
_atom_site_fract_y
_atom_site_fract_z
_atom_site_U_iso_or_equiv
_atom_site_adp_type
_atom_site_calc_flag
_atom_site_occupancy
_atom_site_disorder_assembly
_atom_site_disorder_group
S S1 0.47899(5) 0.46766(7) 0.76512(4) 0.06021(14) Uani d 1 . .
S S2 -0.19846(4) 0.56574(5) 0.45980(4) 0.04714(10) Uani d 1 . .
O O1 -0.14872(15) 0.6115(2) 0.11787(12) 0.0794(4) Uani d 1 . .
O O2 -0.12755(18) 0.3929(3) 0.00033(12) 0.0978(6) Uani d 1 . .
N N1 0.33895(13) 0.50828(18) 0.48400(11) 0.0434(3) Uani d 1 . .
N N2 0.03464(12) 0.50012(16) 0.35820(10) 0.0368(3) Uani d 1 . .
N N3 -0.07726(18) 0.4977(3) 0.08793(12) 0.0608(4) Uani d 1 . .
C C1 0.24643(14) 0.52968(18) 0.54672(12) 0.0358(3) Uani d 1 . .
C C2 0.08928(14) 0.51352(17) 0.48202(12) 0.0324(3) Uani d 1 . .
C C3 0.13010(16) 0.4937(2) 0.29286(13) 0.0390(3) Uani d 1 . .
C C4 0.08067(17) 0.4805(2) 0.16013(13) 0.0473(4) Uani d 1 . .
C C5 0.1750(2) 0.4561(3) 0.09426(17) 0.0645(5) Uani d 1 . .
H H5 0.1394 0.4464 0.0067 0.077 Uiso calc 1 . .
C C6 0.3257(2) 0.4459(3) 0.16079(18) 0.0727(6) Uani d 1 . .
H H6 0.3903 0.4287 0.1164 0.087 Uiso calc 1 . .
C C7 0.3801(2) 0.4603(3) 0.28792(17) 0.0647(5) Uani d 1 . .
H H7 0.4811 0.4537 0.3299 0.078 Uiso calc 1 . .
C C8 0.28385(16) 0.4853(2) 0.35731(14) 0.0435(3) Uani d 1 . .
C C9 0.31323(14) 0.5671(2) 0.68209(12) 0.0378(3) Uani d 1 . .
C C10 0.26900(17) 0.6793(2) 0.75847(14) 0.0447(4) Uani d 1 . .
H H10 0.1831 0.7472 0.7308 0.054 Uiso calc 1 . .
C C11 0.36745(19) 0.6812(2) 0.88351(15) 0.0554(4) Uani d 1 . .
H H11 0.3529 0.7491 0.9478 0.066 Uiso calc 1 . .
C C12 0.48426(19) 0.5748(3) 0.90005(15) 0.0630(5) Uani d 1 . .
H H12 0.5599 0.5610 0.9769 0.076 Uiso calc 1 . .
C C13 -0.02054(14) 0.50573(18) 0.54585(12) 0.0332(3) Uani d 1 . .
C C14 -0.01082(17) 0.4470(2) 0.66529(14) 0.0452(4) Uani d 1 . .
H H14 0.0756 0.4075 0.7262 0.054 Uiso calc 1 . .
C C15 -0.1486(2) 0.4545(3) 0.68296(16) 0.0554(4) Uani d 1 . .
H H15 -0.1625 0.4191 0.7574 0.066 Uiso calc 1 . .
C C16 -0.25747(19) 0.5175(2) 0.58246(17) 0.0552(5) Uani d 1 . .
H H16 -0.3539 0.5329 0.5802 0.066 Uiso calc 1 . .

loop_
_atom_site_aniso_label
_atom_site_aniso_U_11
_atom_site_aniso_U_22
_atom_site_aniso_U_33
_atom_site_aniso_U_12
_atom_site_aniso_U_13
_atom_site_aniso_U_23
S1 0.0398(2) 0.0812(3) 0.0524(2) 0.0186(2) 0.00605(16) 0.0062(2)
S2 0.03174(17) 0.0601(2) 0.0503(2) 0.00166(19) 0.01476(14) -0.0002(2)
O1 0.0607(8) 0.1124(12) 0.0540(8) 0.0145(9) 0.0049(6) -0.0004(8)
O2 0.0919(11) 0.1455(15) 0.0512(8) -0.0414(11) 0.0180(7) -0.0355(9)
N1 0.0313(5) 0.0576(8) 0.0441(7) 0.0034(5) 0.0163(5) 0.0023(6)
N2 0.0324(5) 0.0459(7) 0.0336(6) -0.0032(5) 0.0130(4) -0.0010(5)
N3 0.0650(9) 0.0883(11) 0.0270(6) -0.0192(9) 0.0130(6) -0.0009(7)
C1 0.0309(6) 0.0381(9) 0.0380(7) 0.0006(5) 0.0110(5) 0.0010(6)
C2 0.0299(6) 0.0335(7) 0.0359(7) 0.0008(5) 0.0137(5) 0.0011(5)
C3 0.0416(7) 0.0408(7) 0.0388(7) -0.0044(7) 0.0193(6) -0.0011(6)
C4 0.0517(9) 0.0560(9) 0.0362(7) -0.0060(8) 0.0172(6) -0.0046(7)
C5 0.0788(13) 0.0810(12) 0.0454(9) -0.0026(12) 0.0363(9) -0.0057(10)
C6 0.0749(13) 0.0977(15) 0.0651(12) 0.0070(12) 0.0494(11) -0.0044(11)
C7 0.0481(9) 0.0942(14) 0.0624(11) 0.0057(10) 0.0326(8) -0.0038(11)
C8 0.0393(7) 0.0503(8) 0.0463(8) 0.0020(7) 0.0214(6) -0.0015(7)
C9 0.0300(6) 0.0451(7) 0.0361(7) 0.0024(7) 0.0085(5) 0.0068(7)
C10 0.0380(8) 0.0513(9) 0.0404(8) 0.0033(7) 0.0074(6) -0.0021(7)
C11 0.0552(10) 0.0658(11) 0.0422(9) -0.0047(9) 0.0126(7) -0.0075(8)
C12 0.0515(9) 0.0874(13) 0.0394(8) 0.0023(11) 0.0014(7) 0.0092(10)
C13 0.0286(6) 0.0369(7) 0.0355(7) -0.0008(5) 0.0125(5) -0.0013(6)
C14 0.0446(8) 0.0523(9) 0.0424(8) -0.0013(8) 0.0195(6) 0.0057(7)
C15 0.0598(10) 0.0686(11) 0.0483(9) -0.0147(10) 0.0321(8) -0.0071(9)
C16 0.0420(8) 0.0686(12) 0.0664(11) -0.0068(8) 0.0331(8) -0.0123(9)

loop_
_atom_type_symbol
_atom_type_description
_atom_type_scat_dispersion_real
_atom_type_scat_dispersion_imag
_atom_type_scat_source
C C 0.0033 0.0016 'International Tables Vol C Tables 4.2.6.8 and 6.1.1.4'
H H 0.0000 0.0000 'International Tables Vol C Tables 4.2.6.8 and 6.1.1.4'
N N 0.0061 0.0033 'International Tables Vol C Tables 4.2.6.8 and 6.1.1.4'
O O 0.0106 0.0060 'International Tables Vol C Tables 4.2.6.8 and 6.1.1.4'
S S 0.1246 0.1234 'International Tables Vol C Tables 4.2.6.8 and 6.1.1.4'

loop_
_geom_angle_atom_site_label_1
_geom_angle_atom_site_label_2
_geom_angle_atom_site_label_3
_geom_angle_site_symmetry_1
_geom_angle_site_symmetry_3
_geom_angle
_geom_angle_publ_flag
C12 S1 C9 . . 91.46(8) yes
C16 S2 C13 . . 91.95(8) yes
C1 N1 C8 . . 118.73(12) yes
C2 N2 C3 . . 118.14(12) yes
O1 N3 O2 . . 124.17(17) yes
O1 N3 C4 . . 119.36(15) yes
O2 N3 C4 . . 116.47(19) yes
N1 C1 C2 . . 120.28(12) yes
N1 C1 C9 . . 115.93(12) yes
C2 C1 C9 . . 123.78(12) yes
N2 C2 C1 . . 121.01(12) yes
N2 C2 C13 . . 114.61(11) yes
C1 C2 C13 . . 124.37(12) yes
N2 C3 C4 . . 121.73(13) yes
N2 C3 C8 . . 120.66(13) yes
C8 C3 C4 . . 117.41(12) yes
C3 C4 N3 . . 119.71(13) yes
C5 C4 N3 . . 117.98(14) yes
C5 C4 C3 . . 122.29(15) yes
C4 C5 H5 . . 120.6 no
C4 C5 C6 . . 118.83(16) yes
C6 C5 H5 . . 120.6 no
C5 C6 H6 . . 119.1 no
C7 C6 C5 . . 121.71(15) yes
C7 C6 H6 . . 119.1 no
C6 C7 H7 . . 120.0 no
C6 C7 C8 . . 120.09(17) yes
C8 C7 H7 . . 120.0 no
N1 C8 C3 . . 120.30(12) yes
N1 C8 C7 . . 119.98(14) yes
C3 C8 C7 . . 119.66(14) yes
C1 C9 S1 . . 118.96(11) yes
C10 C9 S1 . . 110.59(10) yes
C10 C9 C1 . . 130.37(13) yes
C9 C10 H10 . . 123.7 no
C9 C10 C11 . . 112.66(14) yes
C11 C10 H10 . . 123.7 no
C10 C11 H11 . . 123.6 no
C12 C11 C10 . . 112.76(15) yes
C12 C11 H11 . . 123.6 no
S1 C12 H12 . . 123.7 no
C11 C12 S1 . . 112.51(12) yes
C11 C12 H12 . . 123.7 no
C2 C13 S2 . . 117.62(10) yes
C14 C13 S2 . . 110.76(10) yes
C14 C13 C2 . . 131.50(13) yes
C13 C14 H14 . . 124.3 no
C13 C14 C15 . . 111.45(14) yes
C15 C14 H14 . . 124.3 no
C14 C15 H15 . . 123.1 no
C16 C15 C14 . . 113.81(14) yes
C16 C15 H15 . . 123.1 no
S2 C16 H16 . . 124.0 no
C15 C16 S2 . . 112.01(12) yes
C15 C16 H16 . . 124.0 no

loop_
_geom_bond_atom_site_label_1
_geom_bond_atom_site_label_2
_geom_bond_site_symmetry_2
_geom_bond_distance
_geom_bond_publ_flag
S1 C9 . 1.7234(14) yes
S1 C12 . 1.6986(19) yes
S2 C13 . 1.7219(14) yes
S2 C16 . 1.6992(17) yes
O1 N3 . 1.209(2) yes
O2 N3 . 1.220(2) yes
N1 C1 . 1.3218(17) yes
N1 C8 . 1.3528(19) yes
N2 C2 . 1.3155(17) yes
N2 C3 . 1.3602(17) yes
N3 C4 . 1.472(2) yes
C1 C2 . 1.4498(18) yes
C1 C9 . 1.4653(19) yes
C2 C13 . 1.4693(18) yes
C3 C4 . 1.409(2) yes
C3 C8 . 1.417(2) yes
C4 C5 . 1.367(2) yes
C5 H5 . 0.9300 no
C5 C6 . 1.396(3) yes
C6 H6 . 0.9300 no
C6 C7 . 1.351(2) yes
C7 H7 . 0.9300 no
C7 C8 . 1.414(2) yes
C9 C10 . 1.365(2) yes
C10 H10 . 0.9300 no
C10 C11 . 1.407(2) yes
C11 H11 . 0.9300 no
C11 C12 . 1.338(2) yes
C12 H12 . 0.9300 no
C13 C14 . 1.3849(19) yes
C14 H14 . 0.9300 no
C14 C15 . 1.411(2) yes
C15 H15 . 0.9300 no
C15 C16 . 1.341(3) yes
C16 H16 . 0.9300 no
